data_7012580
loop_
_publ_author_name
'Mikul\'a\<sek, Libor'
'Gr\"uner, Bohum\'ir'
'C\'isa\<rov\'a, Ivana'
'\<St\'ibr, Bohumil'

_publ_section_title
;
 Arsacarborane chemistry. The 7,8,9,11-, 7,9,8,10- and 7,8,9,10-isomers
 of nido-As2C2B7H9 and some of their halogenated derivativesElectronic
 supplementary information (ESI) available: selected bond lengths and
 angles for the crystallographically determined compound 3-I-2 have
 been also deposited, together with coordinates for the B3LYP/6-31G*
 calculated structures for all compounds reported. See
 http://www.rsc.org/suppdata/dt/b2/b212183b/
;
_journal_issue 7
_journal_name_full 'Dalton Transactions'
_journal_page_first 1332
_journal_paper_doi 10.1039/b212183b
_journal_year 2003
_chemical_compound_source 'synthesized by the authors'
_chemical_formula_sum 'C2 H8 As2 B7 I'
_chemical_formula_weight 384.49
_chemical_name_systematic
; 
? 
;
_space_group_IT_number 55
_symmetry_cell_setting orthorhombic
_symmetry_space_group_name_Hall '-P 2 2ab'
_symmetry_space_group_name_H-M 'P b a m'
_atom_sites_solution_hydrogens difmap
_atom_sites_solution_primary direct
_atom_sites_solution_secondary difmap
_audit_creation_method SHELXL-97
_cell_angle_alpha 90.00
_cell_angle_beta 90.00
_cell_angle_gamma 90.00
_cell_formula_units_Z 8
_cell_length_a 10.0670(2)
_cell_length_b 19.87000(10)
_cell_length_c 9.9910(3)
_cell_measurement_reflns_used 19696
_cell_measurement_temperature 150(2)
_cell_measurement_theta_max 27.5
_cell_measurement_theta_min 1
_cell_volume 1998.51(7)
_computing_cell_refinement 'COLLECT and DENZO'
_computing_data_collection 'COLLECT (Hooft, 1998) and DENZO (Otwinowski & Minor, 1997)'
_computing_data_reduction 'COLLECT and DENZO'
_computing_structure_refinement 'SHELXL-97 (Sheldrick, 1997)'
_computing_structure_solution 'SIR92 (Altomare et al., 1994)'
_diffrn_ambient_temperature 150(2)
_diffrn_detector_area_resol_mean 9.091
_diffrn_measured_fraction_theta_full 0.999
_diffrn_measured_fraction_theta_max 0.999
_diffrn_measurement_device_type 'Nonius KappaCCD area detector'
_diffrn_measurement_method '\f and \w scans to fill the Ewald sphere'
_diffrn_radiation_monochromator graphite
_diffrn_radiation_source 'fine-focus sealed tube'
_diffrn_radiation_type MoK\a
_diffrn_radiation_wavelength 0.71070
_diffrn_reflns_av_R_equivalents 0.0677
_diffrn_reflns_av_sigmaI/netI 0.0246
_diffrn_reflns_limit_h_max 13
_diffrn_reflns_limit_h_min -13
_diffrn_reflns_limit_k_max 25
_diffrn_reflns_limit_k_min -25
_diffrn_reflns_limit_l_max 12
_diffrn_reflns_limit_l_min -12
_diffrn_reflns_number 36133
_diffrn_reflns_theta_full 27.47
_diffrn_reflns_theta_max 27.47
_diffrn_reflns_theta_min 2.04
_diffrn_standards_number 0
_exptl_absorpt_coefficient_mu 9.705
_exptl_absorpt_correction_T_max 0.503
_exptl_absorpt_correction_T_min 0.267
_exptl_absorpt_correction_type multi-scan
_exptl_absorpt_process_details '(SORTAV; Blessing 1997)'
_exptl_crystal_colour colourless
_exptl_crystal_density_diffrn 2.556
_exptl_crystal_density_method 'not measured'
_exptl_crystal_description bar
_exptl_crystal_F_000 1392
_exptl_crystal_size_max 0.175
_exptl_crystal_size_mid 0.1
_exptl_crystal_size_min 0.075
_refine_diff_density_max 0.684
_refine_diff_density_min -0.798
_refine_diff_density_rms 0.122
_refine_ls_extinction_coef 0.00338(14)
_refine_ls_extinction_expression Fc^*^=kFc[1+0.001xFc^2^\l^3^/sin(2\q)]^-1/4^
_refine_ls_extinction_method SHELXL
_refine_ls_goodness_of_fit_ref 1.072
_refine_ls_hydrogen_treatment mixed
_refine_ls_matrix_type full
_refine_ls_number_parameters 136
_refine_ls_number_reflns 2413
_refine_ls_number_restraints 0
_refine_ls_restrained_S_all 1.072
_refine_ls_R_factor_all 0.0244
_refine_ls_R_factor_gt 0.0217
_refine_ls_shift/su_max 0.001
_refine_ls_shift/su_mean 0.000
_refine_ls_structure_factor_coef Fsqd
_refine_ls_weighting_details 'calc w=1/[\s^2^(Fo^2^)+(0.0271P)^2^+2.9029P] where P=(Fo^2^+2Fc^2^)/3'
_refine_ls_weighting_scheme calc
_refine_ls_wR_factor_gt 0.0533
_refine_ls_wR_factor_ref 0.0545
_reflns_number_gt 2250
_reflns_number_total 2413
_reflns_threshold_expression I>2\s(I)
_cod_data_source_file b212183b.txt
_cod_data_source_block 3-I-1
_cod_depositor_comments
;
The following automatic conversions were performed:
'_geom_angle_publ_flag' value 'N' changed to 'n' according to
'/home/saulius/struct/CIF-dictionaries/cif_core.dic' dictionary named
'cif_core.dic' version 2.4.1 from 2010-06-29 (17
times).

'_geom_angle_publ_flag' value 'Y' changed to 'y' according to
'/home/saulius/struct/CIF-dictionaries/cif_core.dic' dictionary named
'cif_core.dic' version 2.4.1 from 2010-06-29 (33
times).

'_geom_bond_publ_flag' value 'Y' changed to 'y' according to
'/home/saulius/struct/CIF-dictionaries/cif_core.dic' dictionary named
'cif_core.dic' version 2.4.1 from 2010-06-29 (26
times).

'_geom_bond_publ_flag' value 'N' changed to 'n' according to
'/home/saulius/struct/CIF-dictionaries/cif_core.dic' dictionary named
'cif_core.dic' version 2.4.1 from 2010-06-29.

Automatic conversion script
Id: cif_fix_enum 1527 2010-12-29 10:47:43Z saulius 
;
_cod_database_code 7012580

loop_
_symmetry_equiv_pos_as_xyz
'x, y, z'
'-x, -y, z'
'x+1/2, -y+1/2, -z'
'-x+1/2, y+1/2, -z'
'-x, -y, -z'
'x, y, -z'
'-x-1/2, y-1/2, z'
'x-1/2, -y-1/2, z'

loop_
_atom_site_label
_atom_site_type_symbol
_atom_site_fract_x
_atom_site_fract_y
_atom_site_fract_z
_atom_site_U_iso_or_equiv
_atom_site_adp_type
_atom_site_occupancy
_atom_site_symmetry_multiplicity
_atom_site_calc_flag
_atom_site_refinement_flags
_atom_site_disorder_assembly
_atom_site_disorder_group
B11 B 0.2352(4) 0.1842(2) 0.0000 0.0195(9) Uani 1 2 d S . .
H11 H 0.2751 0.2357 0.0000 0.023 Uiso 1 2 calc SR . .
B21 B 0.2428(3) 0.13465(16) 0.1478(3) 0.0188(6) Uani 1 1 d . . .
H21 H 0.2837 0.1554 0.2412 0.023 Uiso 1 1 calc R . .
B31 B 0.3488(4) 0.1166(2) 0.0000 0.0168(8) Uani 1 2 d S . .
B61 B 0.0850(3) 0.16043(16) 0.0865(3) 0.0198(6) Uani 1 1 d . . .
H61 H 0.0226 0.1970 0.1402 0.024 Uiso 1 1 calc R . .
As71 As 0.28105(3) 0.028599(13) 0.12067(3) 0.01850(9) Uani 1 1 d . . .
B101 B 0.0253(5) 0.0862(2) 0.0000 0.0198(9) Uani 1 2 d S . .
H101 H -0.084(5) 0.074(2) 0.0000 0.026(12) Uiso 1 2 d S . .
C111 C 0.1098(3) 0.07978(14) 0.1359(3) 0.0192(6) Uani 1 1 d . . .
H111 H 0.070(3) 0.0696(17) 0.220(4) 0.026(9) Uiso 1 1 d . . .
I1 I 0.56089(2) 0.138480(13) 0.0000 0.01942(9) Uani 1 2 d S . .
B12 B 0.3701(5) 0.3671(2) 0.5000 0.0196(9) Uani 1 2 d S . .
H12 H 0.4687 0.3909 0.5000 0.023 Uiso 1 2 calc SR . .
B22 B 0.2725(3) 0.36771(16) 0.3533(3) 0.0183(6) Uani 1 1 d . . .
H22 H 0.3108 0.3902 0.2604 0.022 Uiso 1 1 calc R . .
B32 B 0.2277(4) 0.4197(2) 0.5000 0.0163(8) Uani 1 2 d S . .
B62 B 0.3351(3) 0.28980(16) 0.4133(3) 0.0210(6) Uani 1 1 d . . .
H62 H 0.4114 0.2609 0.3594 0.025 Uiso 1 1 calc R . .
As72 As 0.06059(3) 0.379115(16) 0.37916(3) 0.01874(10) Uani 1 1 d . . .
B102 B 0.1934(5) 0.2538(2) 0.5000 0.0225(10) Uani 1 2 d S . .
H102 H 0.184(4) 0.203(2) 0.5000 0.018(11) Uiso 1 2 d S . .
C112 C 0.1745(3) 0.29689(14) 0.3639(3) 0.0195(6) Uani 1 1 d . . .
H12' H 0.160(3) 0.2761(17) 0.278(4) 0.025(9) Uiso 1 1 d . . .
I2 I 0.25723(3) 0.528598(12) 0.5000 0.02063(9) Uani 1 2 d S . .

loop_
_atom_site_aniso_label
_atom_site_aniso_U_11
_atom_site_aniso_U_22
_atom_site_aniso_U_33
_atom_site_aniso_U_23
_atom_site_aniso_U_13
_atom_site_aniso_U_12
B11 0.019(2) 0.016(2) 0.024(2) 0.000 0.000 0.0020(17)
B21 0.0186(16) 0.0200(16) 0.0179(15) -0.0030(12) 0.0013(12) 0.0014(12)
B31 0.018(2) 0.015(2) 0.017(2) 0.000 0.000 -0.0031(16)
B61 0.0173(14) 0.0200(15) 0.0220(16) -0.0025(12) 0.0001(12) 0.0014(12)
As71 0.02235(18) 0.01641(16) 0.01675(16) 0.00251(10) 0.00012(10) 0.00047(11)
B101 0.019(2) 0.018(2) 0.022(2) 0.000 0.000 -0.0025(17)
C111 0.0189(14) 0.0202(14) 0.0186(14) 0.0010(10) 0.0016(11) -0.0019(11)
I1 0.01628(15) 0.02202(15) 0.01996(15) 0.000 0.000 -0.00128(9)
B12 0.017(2) 0.020(2) 0.022(2) 0.000 0.000 0.0007(17)
B22 0.0153(15) 0.0225(16) 0.0172(15) -0.0013(12) 0.0025(12) -0.0009(12)
B32 0.017(2) 0.017(2) 0.015(2) 0.000 0.000 -0.0026(16)
B62 0.0149(15) 0.0200(14) 0.0279(17) -0.0036(13) 0.0024(12) 0.0024(12)
As72 0.01556(17) 0.02196(16) 0.01870(16) -0.00144(10) -0.00341(10) 0.00133(10)
B102 0.023(2) 0.015(2) 0.029(2) 0.000 0.000 -0.0014(18)
C112 0.0179(14) 0.0192(13) 0.0214(14) -0.0033(11) -0.0019(11) -0.0011(11)
I2 0.02714(16) 0.01565(14) 0.01910(15) 0.000 0.000 -0.00259(10)

loop_
_atom_type_symbol
_atom_type_description
_atom_type_scat_dispersion_real
_atom_type_scat_dispersion_imag
_atom_type_scat_source
C C 0.0033 0.0016 'International Tables Vol C Tables 4.2.6.8 and 6.1.1.4'
H H 0.0000 0.0000 'International Tables Vol C Tables 4.2.6.8 and 6.1.1.4'
B B 0.0013 0.0007 'International Tables Vol C Tables 4.2.6.8 and 6.1.1.4'
As As 0.0499 2.0058 'International Tables Vol C Tables 4.2.6.8 and 6.1.1.4'
I I -0.4742 1.8119 'International Tables Vol C Tables 4.2.6.8 and 6.1.1.4'

loop_
_geom_angle_atom_site_label_1
_geom_angle_atom_site_label_2
_geom_angle_atom_site_label_3
_geom_angle
_geom_angle_site_symmetry_1
_geom_angle_site_symmetry_3
_geom_angle_publ_flag
B31 B11 B21 63.25(17) . . ?
B31 B11 B21 63.25(17) . 6 ?
B21 B11 B21 112.5(3) . 6 ?
B31 B11 B61 110.1(3) . . ?
B21 B11 B61 59.52(17) . . ?
B21 B11 B61 106.8(3) 6 . ?
B31 B11 B61 110.1(3) . 6 ?
B21 B11 B61 106.8(3) . 6 ?
B21 B11 B61 59.52(17) 6 6 ?
B61 B11 B61 57.2(2) . 6 ?
B31 B11 H11 118.1 . . ?
B21 B11 H11 120.0 . . ?
B21 B11 H11 120.0 6 . ?
B61 B11 H11 123.4 . . ?
B61 B11 H11 123.4 6 . ?
C111 B21 B11 105.0(2) . . n
C111 B21 B61 57.78(17) . . n
B11 B21 B61 61.0(2) . . ?
C111 B21 B31 105.5(2) . . n
B11 B21 B31 58.1(2) . . ?
B61 B21 B31 107.2(2) . . ?
C111 B21 As71 60.95(14) . . n
B11 B21 As71 116.4(2) . . n
B61 B21 As71 113.40(19) . . n
B31 B21 As71 66.97(16) . . n
C111 B21 H21 125.8 . . ?
B11 B21 H21 120.9 . . ?
B61 B21 H21 121.3 . . ?
B31 B21 H21 122.1 . . ?
As71 B21 H21 113.9 . . ?
B11 B31 B21 58.69(17) . 6 ?
B11 B31 B21 58.68(17) . . ?
B21 B31 B21 105.4(3) 6 . ?
B11 B31 I1 118.9(3) . . ?
B21 B31 I1 121.63(16) 6 . ?
B21 B31 I1 121.62(16) . . ?
B11 B31 As71 113.5(2) . 6 n
B21 B31 As71 63.00(13) 6 6 n
B21 B31 As71 113.9(2) . 6 n
I1 B31 As71 117.15(17) . 6 ?
B11 B31 As71 113.5(2) . . n
B21 B31 As71 113.9(2) 6 . ?
B21 B31 As71 63.00(13) . . n
I1 B31 As71 117.15(17) . . ?
As71 B31 As71 65.44(12) 6 . n
C111 B61 B61 106.94(14) . 6 n
C111 B61 B21 59.71(17) . . n
B61 B61 B21 110.17(15) 6 . ?
C111 B61 B11 105.3(2) . . n
B61 B61 B11 61.38(12) 6 . ?
B21 B61 B11 59.48(18) . . ?
C111 B61 B101 54.44(17) . . ?
B61 B61 B101 61.53(12) 6 . ?
B21 B61 B101 103.1(2) . . ?
B11 B61 B101 105.2(2) . . ?
C111 B61 H61 124.5 . . ?
B61 B61 H61 119.2 6 . ?
B21 B61 H61 122.2 . . ?
B11 B61 H61 122.7 . . ?
B101 B61 H61 125.4 . . ?
C111 As71 B21 48.91(12) . . y
C111 As71 B31 84.64(14) . . y
B21 As71 B31 50.03(12) . . y
C111 As71 As71 94.36(8) . 6 y
B21 As71 As71 97.22(9) . 6 y
B31 As71 As71 57.28(6) . 6 y
C111 B101 C111 115.3(3) 6 . y
C111 B101 B61 106.9(3) 6 . y
C111 B101 B61 59.06(18) . . y
C111 B101 B61 59.06(18) 6 6 n
C111 B101 B61 106.9(3) . 6 y
B61 B101 B61 56.9(2) . 6 y
C111 B101 H101 120.0(6) 6 . ?
C111 B101 H101 120.0(6) . . ?
B61 B101 H101 120(2) . . ?
B61 B101 H101 120(2) 6 . ?
B101 C111 B61 66.5(2) . . y
B101 C111 B21 114.7(3) . . y
B61 C111 B21 62.51(18) . . y
B101 C111 As71 115.5(2) . . y
B61 C111 As71 125.68(19) . . y
B21 C111 As71 70.14(15) . . y
B101 C111 H111 122(2) . . ?
B61 C111 H111 113(2) . . ?
B21 C111 H111 114(2) . . ?
As71 C111 H111 109(2) . . ?
B22 B12 B22 112.3(3) . 6_556 ?
B22 B12 B32 62.98(17) . . ?
B22 B12 B32 62.98(17) 6_556 . ?
B22 B12 B62 59.79(17) . . ?
B22 B12 B62 107.3(3) 6_556 . ?
B32 B12 B62 110.1(3) . . ?
B22 B12 B62 107.3(3) . 6_556 ?
B22 B12 B62 59.79(17) 6_556 6_556 ?
B32 B12 B62 110.1(3) . 6_556 ?
B62 B12 B62 57.6(3) . 6_556 ?
B22 B12 H12 120.0 . . ?
B22 B12 H12 120.0 6_556 . ?
B32 B12 H12 118.4 . . ?
B62 B12 H12 123.0 . . ?
B62 B12 H12 123.0 6_556 . ?
C112 B22 B12 105.2(2) . . ?
C112 B22 B62 57.99(17) . . ?
B12 B22 B62 61.0(2) . . ?
C112 B22 B32 105.5(2) . . ?
B12 B22 B32 58.7(2) . . ?
B62 B22 B32 107.8(2) . . ?
C112 B22 As72 60.85(13) . . ?
B12 B22 As72 116.8(2) . . ?
B62 B22 As72 113.66(19) . . ?
B32 B22 As72 66.78(16) . . ?
C112 B22 H22 125.8 . . ?
B12 B22 H22 120.5 . . ?
B62 B22 H22 121.0 . . ?
B32 B22 H22 121.8 . . ?
As72 B22 H22 113.9 . . ?
B12 B32 B22 58.27(17) . . ?
B12 B32 B22 58.27(17) . 6_556 ?
B22 B32 B22 104.9(3) . 6_556 ?
B12 B32 I2 118.3(3) . . ?
B22 B32 I2 121.32(16) . . ?
B22 B32 I2 121.32(16) 6_556 . ?
B12 B32 As72 113.5(2) . . ?
B22 B32 As72 63.34(13) . . ?
B22 B32 As72 114.4(2) 6_556 . ?
I2 B32 As72 117.53(17) . . ?
B12 B32 As72 113.5(2) . 6_556 ?
B22 B32 As72 114.4(2) . 6_556 ?
B22 B32 As72 63.34(13) 6_556 6_556 ?
I2 B32 As72 117.53(17) . 6_556 ?
As72 B32 As72 65.83(12) . 6_556 ?
C112 B62 B62 106.94(15) . 6_556 ?
C112 B62 B22 59.41(17) . . ?
B62 B62 B22 109.76(15) 6_556 . ?
C112 B62 B12 104.9(2) . . ?
B62 B62 B12 61.20(13) 6_556 . ?
B22 B62 B12 59.20(18) . . ?
C112 B62 B102 54.75(17) . . ?
B62 B62 B102 61.51(13) 6_556 . ?
B22 B62 B102 103.0(2) . . ?
B12 B62 B102 105.1(2) . . ?
C112 B62 H62 124.5 . . ?
B62 B62 H62 119.3 6_556 . ?
B22 B62 H62 122.5 . . ?
B12 B62 H62 122.9 . . ?
B102 B62 H62 125.3 . . ?
C112 As72 B22 48.68(12) . . y
C112 As72 B32 84.47(14) . . y
B22 As72 B32 49.88(12) . . y
C112 As72 As72 94.37(8) . 6_556 y
B22 As72 As72 96.88(9) . 6_556 y
B32 As72 As72 57.09(6) . 6_556 y
C112 B102 C112 114.4(3) . 6_556 y
C112 B102 B62 106.5(3) . 6_556 y
C112 B102 B62 58.86(18) 6_556 6_556 ?
C112 B102 B62 58.86(18) . . y
C112 B102 B62 106.5(3) 6_556 . ?
B62 B102 B62 57.0(3) 6_556 . y
C112 B102 H102 121.1(5) . . ?
C112 B102 H102 121.1(5) 6_556 . ?
B62 B102 H102 118(2) 6_556 . ?
B62 B102 H102 118(2) . . ?
B102 C112 B62 66.4(2) . . y
B102 C112 B22 114.6(3) . . y
B62 C112 B22 62.61(18) . . y
B102 C112 As72 115.8(2) . . y
B62 C112 As72 126.26(18) . . y
B22 C112 As72 70.47(14) . . y
B102 C112 H12 123(2) . . ?
B62 C112 H12 112(2) . . ?
B22 C112 H12 112(2) . . ?
As72 C112 H12 109(2) . . ?

loop_
_geom_bond_atom_site_label_1
_geom_bond_atom_site_label_2
_geom_bond_distance
_geom_bond_site_symmetry_2
_geom_bond_publ_flag
B11 B31 1.765(6) . y
B11 B21 1.777(4) . y
B11 B21 1.777(4) 6 n
B11 B61 1.804(5) . y
B11 B61 1.804(5) 6 ?
B11 H11 1.1000 . ?
B21 C111 1.730(4) . y
B21 B61 1.778(4) . y
B21 B31 1.857(4) . y
B21 As71 2.159(3) . y
B21 H21 1.1000 . ?
B31 B21 1.857(4) 6 ?
B31 I1 2.179(4) . y
B31 As71 2.230(3) 6 ?
B31 As71 2.230(3) . y
B61 C111 1.695(4) . y
B61 B61 1.728(6) 6 ?
B61 B101 1.813(5) . y
B61 H61 1.1000 . ?
As71 C111 2.007(3) . y
As71 As71 2.4111(6) 6 ?
B101 C111 1.608(4) 6 ?
B101 C111 1.608(4) . y
B101 B61 1.813(5) 6 ?
B101 H101 1.13(5) . ?
C111 H111 0.95(4) . ?
B12 B22 1.765(4) . y
B12 B22 1.765(4) 6_556 ?
B12 B32 1.774(6) . y
B12 B62 1.798(5) . y
B12 B62 1.798(5) 6_556 ?
B12 H12 1.1000 . ?
B22 C112 1.722(4) . y
B22 B62 1.776(5) . y
B22 B32 1.849(4) . y
B22 As72 2.161(3) . y
B22 H22 1.1000 . ?
B32 B22 1.849(4) 6_556 ?
B32 I2 2.185(4) . y
B32 As72 2.222(4) . y
B32 As72 2.222(4) 6_556 ?
B62 C112 1.696(4) . y
B62 B62 1.732(7) 6_556 ?
B62 B102 1.816(5) . y
B62 H62 1.1000 . ?
As72 C112 2.002(3) . y
As72 As72 2.4147(5) 6_556 ?
B102 C112 1.618(4) . y
B102 C112 1.618(4) 6_556 ?
B102 B62 1.816(5) 6_556 ?
B102 H102 1.02(4) . ?
C112 H12 0.96(3) . ?
